data_4089165
loop_
_publ_author_name
'Alabau, Roberto G.'
'Esteruelas, Miguel A.'
'Oliv\'an, Montserrat'
'O\~nate, Enrique'
'Palacios, Adri\'an U.'
'Tsai, Jui-Yi'
'Xia, Chuanjun'

_publ_section_title
;
 Osmium(II) Complexes Containing a Dianionic CCCC-Donor Tetradentate
 Ligand
;
_journal_issue 23
_journal_name_full Organometallics
_journal_page_first 3981
_journal_paper_doi 10.1021/acs.organomet.6b00776
_journal_volume 35
_journal_year 2016
_chemical_formula_moiety '4(C54 H42 N4 Os P2), 3.5(C H2 Cl2)'
_chemical_formula_sum 'C54.88 H43.75 Cl1.75 N4 Os P2'
_chemical_formula_weight 1073.37
_space_group_IT_number 2
_space_group_name_Hall '-P 1'
_space_group_name_H-M_alt 'P -1'
_symmetry_cell_setting triclinic
_symmetry_space_group_name_H-M 'P -1'
_atom_sites_solution_hydrogens geom
_atom_sites_solution_primary direct
_atom_sites_solution_secondary difmap
_audit_creation_method SHELXL-97
_cell_angle_alpha 81.267(7)
_cell_angle_beta 75.348(6)
_cell_angle_gamma 88.797(7)
_cell_formula_units_Z 4
_cell_length_a 12.324(6)
_cell_length_b 19.843(10)
_cell_length_c 19.987(10)
_cell_measurement_reflns_used 9986
_cell_measurement_temperature 150(2)
_cell_measurement_theta_max 28
_cell_measurement_theta_min 2
_cell_volume 4673(4)
_computing_cell_refinement 'SAINT+ v. 7.56a (Bruker AXS, 2008)'
_computing_data_collection 'apex2 v. 7.0 (Bruker AXS, 2009)'
_computing_data_reduction 'SAINT+ v. 7.56a (Bruker AXS, 2008)'
_computing_molecular_graphics 'XP, SHELXTL v. 6.14 (Bruker, 2000)'
_computing_publication_material 'XCIF, SHELXTL v. 6.14 (Bruker, 2000)'
_computing_structure_refinement 'SHELXL-97 (Sheldrick, 1997)'
_computing_structure_solution 'SHELXS-97 (Sheldrick, 1990)'
_diffrn_ambient_temperature 150(2)
_diffrn_detector_area_resol_mean 8.33
_diffrn_measured_fraction_theta_full 0.997
_diffrn_measured_fraction_theta_max 0.914
_diffrn_measurement_device_type 'Bruker APEX DUO system'
_diffrn_measurement_method '\w rotations with narrow frames'
_diffrn_radiation_monochromator graphite
_diffrn_radiation_source 'fine-focus sealed tube'
_diffrn_radiation_type MoK\a
_diffrn_radiation_wavelength 0.71073
_diffrn_reflns_av_R_equivalents 0.0357
_diffrn_reflns_av_sigmaI/netI 0.0399
_diffrn_reflns_limit_h_max 17
_diffrn_reflns_limit_h_min -17
_diffrn_reflns_limit_k_max 24
_diffrn_reflns_limit_k_min -27
_diffrn_reflns_limit_l_max 26
_diffrn_reflns_limit_l_min -26
_diffrn_reflns_number 71830
_diffrn_reflns_theta_full 27.50
_diffrn_reflns_theta_max 29.65
_diffrn_reflns_theta_min 1.07
_diffrn_standards_decay_% 0
_exptl_absorpt_coefficient_mu 2.940
_exptl_absorpt_correction_T_max 0.862
_exptl_absorpt_correction_T_min 0.682
_exptl_absorpt_correction_type multi-scan
_exptl_absorpt_process_details
;
Absorption correction performed with SADABS program. This is based on the
method of Blessing: Blessing, R. H., Acta Crystallogr., Sect. A 1995, 51, 33.

SADABS: Area-Detector Absorption Correction. Bruker-AXS 
within SAINT+ package, v. 6.1 (2000).
;
_exptl_crystal_colour yellow
_exptl_crystal_density_diffrn 1.526
_exptl_crystal_density_method 'not measured'
_exptl_crystal_description 'irregular block'
_exptl_crystal_F_000 2147
_exptl_crystal_size_max 0.14
_exptl_crystal_size_mid 0.05
_exptl_crystal_size_min 0.04
_refine_diff_density_max 2.170
_refine_diff_density_min -1.657
_refine_diff_density_rms 0.126
_refine_ls_extinction_method none
_refine_ls_goodness_of_fit_ref 1.037
_refine_ls_hydrogen_treatment mixed
_refine_ls_matrix_type full
_refine_ls_number_parameters 1146
_refine_ls_number_reflns 24119
_refine_ls_number_restraints 15
_refine_ls_restrained_S_all 1.048
_refine_ls_R_factor_all 0.0465
_refine_ls_R_factor_gt 0.0352
_refine_ls_shift/su_max 0.020
_refine_ls_shift/su_mean 0.000
_refine_ls_structure_factor_coef Fsqd
_refine_ls_weighting_details 'calc w=1/[\s^2^(Fo^2^)+(0.0526P)^2^+6.7130P] where P=(Fo^2^+2Fc^2^)/3'
_refine_ls_weighting_scheme calc
_refine_ls_wR_factor_gt 0.0947
_refine_ls_wR_factor_ref 0.1011
_reflns_number_gt 19735
_reflns_number_total 24119
_reflns_threshold_expression >2sigma(I)
_cod_data_source_file om6b00776_si_002.cif
_cod_data_source_block 6-enriquen98
_cod_original_sg_symbol_H-M P-1
_cod_database_code 4089165

loop_
_symmetry_equiv_pos_as_xyz
'x, y, z'
'-x, -y, -z'

loop_
_atom_site_label
_atom_site_type_symbol
_atom_site_fract_x
_atom_site_fract_y
_atom_site_fract_z
_atom_site_U_iso_or_equiv
_atom_site_adp_type
_atom_site_occupancy
_atom_site_symmetry_multiplicity
_atom_site_calc_flag
_atom_site_refinement_flags
_atom_site_disorder_assembly
_atom_site_disorder_group
Os1 Os 0.433671(11) 0.457823(7) 0.276919(7) 0.02072(4) Uani 1 1 d . . .
Os2 Os 0.049448(11) -0.019616(7) 0.237521(7) 0.02125(4) Uani 1 1 d . . .
P2 P 0.53364(8) 0.53000(5) 0.32127(5) 0.02461(19) Uani 1 1 d . . .
P1 P 0.35326(8) 0.42140(5) 0.39566(5) 0.02304(18) Uani 1 1 d . . .
P4 P -0.11527(8) 0.02051(5) 0.30405(5) 0.02482(19) Uani 1 1 d . . .
P3 P 0.10034(8) -0.03133(5) 0.34401(5) 0.02600(19) Uani 1 1 d . . .
N4 N 0.4772(3) 0.31959(16) 0.23783(16) 0.0266(7) Uani 1 1 d . . .
N3 N 0.6406(3) 0.37247(17) 0.21553(17) 0.0296(7) Uani 1 1 d . . .
N2 N 0.5828(3) 0.50259(17) 0.12185(17) 0.0297(7) Uani 1 1 d . . .
N1 N 0.4239(3) 0.55471(16) 0.15232(16) 0.0274(7) Uani 1 1 d . . .
N8 N 0.2671(3) 0.04903(16) 0.16290(16) 0.0259(6) Uani 1 1 d . . .
N7 N 0.1362(3) 0.12478(16) 0.15662(17) 0.0293(7) Uani 1 1 d . . .
N6 N -0.0398(3) 0.03597(17) 0.10511(16) 0.0270(7) Uani 1 1 d . . .
N5 N -0.0872(3) -0.06930(17) 0.15323(17) 0.0289(7) Uani 1 1 d . . .
C24 C 0.3204(3) 0.39152(19) 0.25334(18) 0.0245(7) Uani 1 1 d . . .
C25 C 0.2079(3) 0.4019(2) 0.2521(2) 0.0308(8) Uani 1 1 d . . .
H25 H 0.1758 0.4448 0.2604 0.037 Uiso 1 1 calc R . .
C26 C 0.1415(4) 0.3520(2) 0.2392(3) 0.0418(10) Uani 1 1 d . . .
H26 H 0.0662 0.3614 0.2376 0.050 Uiso 1 1 calc R . .
C27 C 0.1856(4) 0.2884(2) 0.2286(3) 0.0445(11) Uani 1 1 d . . .
H27 H 0.1403 0.2542 0.2200 0.053 Uiso 1 1 calc R . .
C28 C 0.2948(4) 0.2746(2) 0.2306(2) 0.0364(9) Uani 1 1 d . . .
H28 H 0.3248 0.2308 0.2247 0.044 Uiso 1 1 calc R . .
C23 C 0.3600(3) 0.3259(2) 0.24132(19) 0.0273(8) Uani 1 1 d . . .
C16 C 0.5282(3) 0.37812(18) 0.24714(19) 0.0249(7) Uani 1 1 d . . .
C22 C 0.5567(4) 0.2774(2) 0.2015(2) 0.0307(8) Uani 1 1 d . . .
C21 C 0.5499(4) 0.2140(2) 0.1811(2) 0.0389(10) Uani 1 1 d . . .
H21 H 0.4809 0.1893 0.1921 0.047 Uiso 1 1 calc R . .
C20 C 0.6497(5) 0.1885(3) 0.1435(3) 0.0491(12) Uani 1 1 d . . .
H20 H 0.6480 0.1457 0.1279 0.059 Uiso 1 1 calc R . .
C19 C 0.7502(5) 0.2235(3) 0.1283(3) 0.0515(13) Uani 1 1 d . . .
H19 H 0.8161 0.2039 0.1032 0.062 Uiso 1 1 calc R . .
C18 C 0.7580(4) 0.2867(3) 0.1488(3) 0.0435(11) Uani 1 1 d . . .
H18 H 0.8272 0.3112 0.1376 0.052 Uiso 1 1 calc R . .
C17 C 0.6597(4) 0.3118(2) 0.1863(2) 0.0333(9) Uani 1 1 d . . .
C15 C 0.7102(3) 0.4333(2) 0.1872(2) 0.0333(9) Uani 1 1 d . . .
H15A H 0.7902 0.4210 0.1797 0.040 Uiso 1 1 calc R . .
H15B H 0.6941 0.4659 0.2212 0.040 Uiso 1 1 calc R . .
C14 C 0.6889(4) 0.4669(2) 0.1183(2) 0.0361(9) Uani 1 1 d . . .
H14A H 0.7509 0.5000 0.0950 0.043 Uiso 1 1 calc R . .
H14B H 0.6924 0.4314 0.0881 0.043 Uiso 1 1 calc R . .
C7 C 0.4917(3) 0.50579(18) 0.17713(19) 0.0253(7) Uani 1 1 d . . .
C13 C 0.5685(4) 0.5454(2) 0.0620(2) 0.0328(9) Uani 1 1 d . . .
C12 C 0.6344(4) 0.5542(2) -0.0058(2) 0.0410(11) Uani 1 1 d . . .
H12 H 0.7039 0.5318 -0.0179 0.049 Uiso 1 1 calc R . .
C11 C 0.5950(5) 0.5971(2) -0.0554(2) 0.0489(13) Uani 1 1 d . . .
H11 H 0.6379 0.6041 -0.1027 0.059 Uiso 1 1 calc R . .
C10 C 0.4950(5) 0.6296(2) -0.0374(2) 0.0477(12) Uani 1 1 d . . .
H10 H 0.4706 0.6588 -0.0728 0.057 Uiso 1 1 calc R . .
C9 C 0.4275(4) 0.6214(2) 0.0310(2) 0.0385(10) Uani 1 1 d . . .
H9 H 0.3580 0.6439 0.0428 0.046 Uiso 1 1 calc R . .
C8 C 0.4672(4) 0.5786(2) 0.0810(2) 0.0313(8) Uani 1 1 d . . .
C6 C 0.3333(3) 0.57717(19) 0.2035(2) 0.0293(8) Uani 1 1 d . . .
C1 C 0.3189(3) 0.53952(18) 0.2712(2) 0.0262(7) Uani 1 1 d . . .
C2 C 0.2312(3) 0.5636(2) 0.3216(2) 0.0317(8) Uani 1 1 d . . .
H2 H 0.2154 0.5402 0.3683 0.038 Uiso 1 1 calc R . .
C3 C 0.1664(4) 0.6196(2) 0.3071(2) 0.0376(10) Uani 1 1 d . . .
H3 H 0.1079 0.6331 0.3433 0.045 Uiso 1 1 calc R . .
C4 C 0.1867(4) 0.6554(2) 0.2407(3) 0.0448(11) Uani 1 1 d . . .
H4 H 0.1438 0.6942 0.2309 0.054 Uiso 1 1 calc R . .
C5 C 0.2712(4) 0.6340(2) 0.1876(2) 0.0412(10) Uani 1 1 d . . .
H5 H 0.2862 0.6579 0.1412 0.049 Uiso 1 1 calc R . .
C29 C 0.5518(3) 0.61782(19) 0.2757(2) 0.0310(8) Uani 1 1 d . . .
C30 C 0.4823(4) 0.6703(2) 0.2995(3) 0.0463(12) Uani 1 1 d . . .
H30 H 0.4287 0.6623 0.3435 0.056 Uiso 1 1 calc R . .
C31 C 0.4919(5) 0.7340(3) 0.2587(4) 0.0638(17) Uani 1 1 d . . .
H31 H 0.4442 0.7695 0.2747 0.077 Uiso 1 1 calc R . .
C32 C 0.5692(5) 0.7461(3) 0.1957(4) 0.0685(19) Uani 1 1 d . . .
H32 H 0.5763 0.7903 0.1689 0.082 Uiso 1 1 calc R . .
C33 C 0.6372(5) 0.6946(3) 0.1707(3) 0.0526(13) Uani 1 1 d . . .
H33 H 0.6892 0.7030 0.1261 0.063 Uiso 1 1 calc R . .
C34 C 0.6295(4) 0.6305(2) 0.2108(2) 0.0394(10) Uani 1 1 d . . .
H34 H 0.6772 0.5952 0.1941 0.047 Uiso 1 1 calc R . .
C35 C 0.6732(3) 0.5134(2) 0.3390(2) 0.0282(8) Uani 1 1 d . . .
C36 C 0.7527(4) 0.5643(2) 0.3321(3) 0.0411(10) Uani 1 1 d . . .
H36 H 0.7365 0.6104 0.3176 0.049 Uiso 1 1 calc R . .
C37 C 0.8563(4) 0.5483(3) 0.3463(3) 0.0514(13) Uani 1 1 d . . .
H37 H 0.9103 0.5836 0.3407 0.062 Uiso 1 1 calc R . .
C38 C 0.8807(4) 0.4821(3) 0.3684(3) 0.0501(12) Uani 1 1 d . . .
H38 H 0.9517 0.4713 0.3773 0.060 Uiso 1 1 calc R . .
C39 C 0.8013(5) 0.4318(3) 0.3774(3) 0.0515(13) Uani 1 1 d . . .
H39 H 0.8169 0.3861 0.3938 0.062 Uiso 1 1 calc R . .
C40 C 0.6987(4) 0.4469(2) 0.3628(3) 0.0423(11) Uani 1 1 d . . .
H40 H 0.6450 0.4113 0.3692 0.051 Uiso 1 1 calc R . .
C41 C 0.4562(3) 0.5362(2) 0.4109(2) 0.0289(8) Uani 1 1 d . . .
H41 H 0.4709 0.5725 0.4334 0.035 Uiso 1 1 calc R . .
C42 C 0.3794(3) 0.4890(2) 0.4435(2) 0.0285(8) Uani 1 1 d . . .
H42 H 0.3387 0.4898 0.4906 0.034 Uiso 1 1 calc R . .
C43 C 0.2039(3) 0.39944(19) 0.43143(19) 0.0260(7) Uani 1 1 d . . .
C44 C 0.1323(4) 0.4349(2) 0.4787(2) 0.0347(9) Uani 1 1 d . . .
H44 H 0.1581 0.4758 0.4894 0.042 Uiso 1 1 calc R . .
C45 C 0.0230(4) 0.4114(2) 0.5108(2) 0.0402(10) Uani 1 1 d . . .
H45 H -0.0255 0.4365 0.5427 0.048 Uiso 1 1 calc R . .
C46 C -0.0150(4) 0.3517(3) 0.4963(3) 0.0472(12) Uani 1 1 d . . .
H46 H -0.0888 0.3351 0.5191 0.057 Uiso 1 1 calc R . .
C47 C 0.0546(4) 0.3161(3) 0.4484(3) 0.0438(11) Uani 1 1 d . . .
H47 H 0.0277 0.2756 0.4376 0.053 Uiso 1 1 calc R . .
C48 C 0.1635(4) 0.3393(2) 0.4161(2) 0.0354(9) Uani 1 1 d . . .
H48 H 0.2109 0.3144 0.3835 0.042 Uiso 1 1 calc R . .
C49 C 0.4040(3) 0.3484(2) 0.4479(2) 0.0282(8) Uani 1 1 d . . .
C50 C 0.3592(4) 0.3347(2) 0.5198(2) 0.0430(11) Uani 1 1 d . . .
H50 H 0.3014 0.3627 0.5414 0.052 Uiso 1 1 calc R . .
C51 C 0.3969(5) 0.2812(3) 0.5606(3) 0.0547(14) Uani 1 1 d . . .
H51 H 0.3662 0.2732 0.6098 0.066 Uiso 1 1 calc R . .
C52 C 0.4791(5) 0.2397(3) 0.5293(3) 0.0673(19) Uani 1 1 d . . .
H52 H 0.5050 0.2027 0.5570 0.081 Uiso 1 1 calc R . .
C53 C 0.5239(5) 0.2517(3) 0.4580(3) 0.0648(17) Uani 1 1 d . . .
H53 H 0.5797 0.2225 0.4365 0.078 Uiso 1 1 calc R . .
C54 C 0.4875(4) 0.3061(2) 0.4176(2) 0.0399(10) Uani 1 1 d . . .
H54 H 0.5200 0.3147 0.3686 0.048 Uiso 1 1 calc R . .
C124 C 0.2001(3) -0.0657(2) 0.18954(19) 0.0260(7) Uani 1 1 d . . .
C125 C 0.2197(4) -0.1339(2) 0.1799(2) 0.0323(9) Uani 1 1 d . . .
H125 H 0.1589 -0.1659 0.1954 0.039 Uiso 1 1 calc R . .
C126 C 0.3262(4) -0.1564(2) 0.1480(2) 0.0389(10) Uani 1 1 d . . .
H126 H 0.3361 -0.2027 0.1412 0.047 Uiso 1 1 calc R . .
C127 C 0.4164(4) -0.1117(3) 0.1266(2) 0.0436(11) Uani 1 1 d . . .
H127 H 0.4890 -0.1275 0.1069 0.052 Uiso 1 1 calc R . .
C128 C 0.4012(3) -0.0435(2) 0.1339(2) 0.0343(9) Uani 1 1 d . . .
H128 H 0.4629 -0.0122 0.1190 0.041 Uiso 1 1 calc R . .
C123 C 0.2945(3) -0.0217(2) 0.16321(19) 0.0274(8) Uani 1 1 d . . .
C116 C 0.1534(3) 0.05959(18) 0.18729(19) 0.0240(7) Uani 1 1 d . . .
C122 C 0.3209(4) 0.1059(2) 0.1171(2) 0.0312(8) Uani 1 1 d . . .
C121 C 0.4303(4) 0.1207(3) 0.0785(2) 0.0417(11) Uani 1 1 d . . .
H121 H 0.4889 0.0896 0.0821 0.050 Uiso 1 1 calc R . .
C120 C 0.4509(4) 0.1828(3) 0.0341(3) 0.0485(13) Uani 1 1 d . . .
H120 H 0.5254 0.1941 0.0074 0.058 Uiso 1 1 calc R . .
C119 C 0.3667(5) 0.2287(3) 0.0275(3) 0.0497(13) Uani 1 1 d . . .
H119 H 0.3837 0.2699 -0.0044 0.060 Uiso 1 1 calc R . .
C118 C 0.2584(4) 0.2149(2) 0.0670(2) 0.0410(10) Uani 1 1 d . . .
H118 H 0.2003 0.2464 0.0637 0.049 Uiso 1 1 calc R . .
C117 C 0.2371(4) 0.1531(2) 0.1118(2) 0.0333(9) Uani 1 1 d . . .
C115 C 0.0282(3) 0.14080(19) 0.1414(2) 0.0298(8) Uani 1 1 d . . .
H11A H 0.0240 0.1906 0.1275 0.036 Uiso 1 1 calc R . .
H11B H -0.0327 0.1270 0.1841 0.036 Uiso 1 1 calc R . .
C114 C 0.0119(3) 0.1043(2) 0.0830(2) 0.0304(8) Uani 1 1 d . . .
H11C H -0.0352 0.1329 0.0570 0.037 Uiso 1 1 calc R . .
H11D H 0.0860 0.1005 0.0502 0.037 Uiso 1 1 calc R . .
C107 C -0.0233(3) -0.01391(19) 0.15663(19) 0.0243(7) Uani 1 1 d . . .
C113 C -0.1161(3) 0.0131(2) 0.0712(2) 0.0327(9) Uani 1 1 d . . .
C112 C -0.1608(4) 0.0475(3) 0.0184(2) 0.0428(11) Uani 1 1 d . . .
H112 H -0.1357 0.0921 -0.0039 0.051 Uiso 1 1 calc R . .
C111 C -0.2435(4) 0.0138(3) 0.0000(3) 0.0510(13) Uani 1 1 d . . .
H111 H -0.2770 0.0359 -0.0352 0.061 Uiso 1 1 calc R . .
C110 C -0.2778(4) -0.0514(3) 0.0319(3) 0.0525(14) Uani 1 1 d . . .
H110 H -0.3359 -0.0728 0.0188 0.063 Uiso 1 1 calc R . .
C109 C -0.2303(4) -0.0872(3) 0.0829(2) 0.0441(11) Uani 1 1 d . . .
H109 H -0.2532 -0.1326 0.1035 0.053 Uiso 1 1 calc R . .
C108 C -0.1477(3) -0.0531(2) 0.1022(2) 0.0332(9) Uani 1 1 d . . .
C106 C -0.0939(4) -0.1261(2) 0.2073(2) 0.0328(9) Uani 1 1 d . . .
C101 C -0.0389(3) -0.11488(19) 0.2590(2) 0.0273(8) Uani 1 1 d . . .
C102 C -0.0523(4) -0.1689(2) 0.3146(2) 0.0360(9) Uani 1 1 d . . .
H102 H -0.0209 -0.1639 0.3524 0.043 Uiso 1 1 calc R . .
C103 C -0.1093(5) -0.2296(2) 0.3172(3) 0.0500(12) Uani 1 1 d . . .
H103 H -0.1144 -0.2650 0.3558 0.060 Uiso 1 1 calc R . .
C104 C -0.1583(5) -0.2388(3) 0.2641(3) 0.0596(15) Uani 1 1 d . . .
H104 H -0.1962 -0.2805 0.2655 0.072 Uiso 1 1 calc R . .
C105 C -0.1514(5) -0.1859(3) 0.2081(3) 0.0513(13) Uani 1 1 d . . .
H105 H -0.1853 -0.1908 0.1713 0.062 Uiso 1 1 calc R . .
C129 C -0.2462(3) -0.0121(2) 0.2921(2) 0.0290(8) Uani 1 1 d . . .
C130 C -0.2861(3) 0.0176(2) 0.2354(2) 0.0319(8) Uani 1 1 d . . .
H130 H -0.2496 0.0573 0.2065 0.038 Uiso 1 1 calc R . .
C131 C -0.3783(4) -0.0098(2) 0.2206(3) 0.0401(10) Uani 1 1 d . . .
H131 H -0.4049 0.0117 0.1821 0.048 Uiso 1 1 calc R . .
C132 C -0.4315(4) -0.0679(3) 0.2612(3) 0.0477(12) Uani 1 1 d . . .
H132 H -0.4948 -0.0867 0.2511 0.057 Uiso 1 1 calc R . .
C133 C -0.3912(4) -0.0984(3) 0.3169(3) 0.0541(13) Uani 1 1 d . . .
H133 H -0.4262 -0.1391 0.3445 0.065 Uiso 1 1 calc R . .
C134 C -0.3005(4) -0.0706(2) 0.3329(3) 0.0423(11) Uani 1 1 d . . .
H134 H -0.2753 -0.0916 0.3721 0.051 Uiso 1 1 calc R . .
C135 C -0.1490(4) 0.1112(2) 0.3108(2) 0.0297(8) Uani 1 1 d . . .
C136 C -0.2559(4) 0.1379(2) 0.3155(2) 0.0371(10) Uani 1 1 d . . .
H136 H -0.3164 0.1086 0.3162 0.045 Uiso 1 1 calc R . .
C137 C -0.2752(5) 0.2068(3) 0.3190(2) 0.0474(12) Uani 1 1 d . . .
H137 H -0.3477 0.2247 0.3204 0.057 Uiso 1 1 calc R . .
C138 C -0.1885(5) 0.2490(3) 0.3204(3) 0.0517(14) Uani 1 1 d . . .
H138 H -0.2016 0.2959 0.3233 0.062 Uiso 1 1 calc R . .
C139 C -0.0815(5) 0.2228(2) 0.3178(3) 0.0481(12) Uani 1 1 d . . .
H139 H -0.0223 0.2515 0.3203 0.058 Uiso 1 1 calc R . .
C140 C -0.0625(4) 0.1546(2) 0.3115(2) 0.0363(9) Uani 1 1 d . . .
H140 H 0.0109 0.1373 0.3077 0.044 Uiso 1 1 calc R . .
C141 C -0.1213(4) -0.0079(2) 0.3960(2) 0.0319(8) Uani 1 1 d . . .
H141 H -0.1903 -0.0094 0.4307 0.038 Uiso 1 1 calc R . .
C142 C -0.0282(4) -0.0262(2) 0.4129(2) 0.0325(9) Uani 1 1 d . . .
H142 H -0.0272 -0.0367 0.4607 0.039 Uiso 1 1 calc R . .
C143 C 0.1630(3) -0.1062(2) 0.3860(2) 0.0311(8) Uani 1 1 d . . .
C144 C 0.1938(4) -0.1632(2) 0.3539(2) 0.0360(9) Uani 1 1 d . . .
H144 H 0.1875 -0.1632 0.3075 0.043 Uiso 1 1 calc R . .
C145 C 0.2340(4) -0.2207(2) 0.3889(3) 0.0466(11) Uani 1 1 d . . .
H145 H 0.2544 -0.2597 0.3665 0.056 Uiso 1 1 calc R . .
C146 C 0.2440(4) -0.2210(3) 0.4560(3) 0.0494(12) Uani 1 1 d . . .
H146 H 0.2702 -0.2605 0.4800 0.059 Uiso 1 1 calc R . .
C147 C 0.2161(5) -0.1641(3) 0.4884(3) 0.0497(12) Uani 1 1 d . . .
H147 H 0.2243 -0.1641 0.5344 0.060 Uiso 1 1 calc R . .
C148 C 0.1763(4) -0.1072(3) 0.4538(2) 0.0428(11) Uani 1 1 d . . .
H148 H 0.1577 -0.0680 0.4762 0.051 Uiso 1 1 calc R . .
C149 C 0.1913(4) 0.0353(2) 0.3569(2) 0.0319(9) Uani 1 1 d . . .
C150 C 0.1519(4) 0.0882(2) 0.3943(2) 0.0410(10) Uani 1 1 d . . .
H150 H 0.0741 0.0905 0.4159 0.049 Uiso 1 1 calc R . .
C151 C 0.2255(6) 0.1380(3) 0.4004(3) 0.0592(15) Uani 1 1 d . . .
H151 H 0.1976 0.1735 0.4266 0.071 Uiso 1 1 calc R . .
C152 C 0.3372(6) 0.1360(3) 0.3690(3) 0.0638(16) Uani 1 1 d . . .
H152 H 0.3868 0.1701 0.3734 0.077 Uiso 1 1 calc R . .
C153 C 0.3778(5) 0.0849(3) 0.3309(3) 0.0591(15) Uani 1 1 d . . .
H153 H 0.4555 0.0840 0.3083 0.071 Uiso 1 1 calc R . .
C154 C 0.3057(4) 0.0342(3) 0.3251(2) 0.0417(10) Uani 1 1 d . . .
H154 H 0.3348 -0.0015 0.2994 0.050 Uiso 1 1 calc R . .
C200 C 0.9511(7) 0.2487(10) 0.9092(7) 0.105(3) Uiso 0.50 1 d PD A 1
H20A H 0.9617 0.2902 0.8735 0.126 Uiso 0.50 1 calc PR A 1
H20B H 0.9637 0.2091 0.8836 0.126 Uiso 0.50 1 calc PR A 1
Cl1 Cl 0.8178(4) 0.2455(3) 0.9536(3) 0.0931(5) Uiso 0.50 1 d PD A 1
Cl2 Cl 1.0560(4) 0.2494(2) 0.9521(2) 0.0931(5) Uiso 0.50 1 d PD A 1
C204 C 0.9744(17) 0.2884(17) 0.9075(11) 0.105(3) Uiso 0.25 1 d PD B 2
H20I H 0.9576 0.3372 0.8964 0.126 Uiso 0.25 1 calc PR B 2
H20J H 1.0179 0.2735 0.8635 0.126 Uiso 0.25 1 calc PR B 2
Cl9 Cl 0.8513(7) 0.2436(6) 0.9348(5) 0.0931(5) Uiso 0.25 1 d PD B 2
Cl10 Cl 1.0574(7) 0.2810(5) 0.9650(5) 0.0931(5) Uiso 0.25 1 d PD B 2
C201 C 0.5155(14) 0.9875(7) 0.5239(8) 0.105(3) Uiso 0.50 1 d PD C -1
H20C H 0.4842 0.9969 0.5722 0.126 Uiso 0.50 1 calc PR C -1
H20D H 0.5787 0.9559 0.5246 0.126 Uiso 0.50 1 calc PR C -1
Cl3 Cl 0.4135(4) 0.9484(2) 0.4973(3) 0.0931(5) Uiso 0.50 1 d PD C -1
Cl4 Cl 0.5655(4) 1.0625(2) 0.4707(3) 0.0931(5) Uiso 0.50 1 d PD C -1
C202 C 0.1060(16) 0.5167(15) 0.1303(10) 0.105(3) Uiso 0.25 1 d PD D 1
H20E H 0.1645 0.5256 0.1541 0.126 Uiso 0.25 1 calc PR D 1
H20F H 0.1153 0.4692 0.1207 0.126 Uiso 0.25 1 calc PR D 1
Cl5 Cl 0.1350(7) 0.5671(4) 0.0535(4) 0.0931(5) Uiso 0.25 1 d PD D 1
Cl6 Cl -0.0184(7) 0.5201(5) 0.1881(4) 0.0931(5) Uiso 0.25 1 d PD D 1
C203 C 0.011(3) 0.5032(13) 0.1577(13) 0.105(3) Uiso 0.25 1 d PD E 2
H20G H -0.0213 0.4724 0.2019 0.126 Uiso 0.25 1 calc PR E 2
H20H H 0.0857 0.5180 0.1607 0.126 Uiso 0.25 1 calc PR E 2
Cl7 Cl -0.0682(7) 0.5731(4) 0.1599(5) 0.0931(5) Uiso 0.25 1 d PD E 2
Cl8 Cl 0.0365(7) 0.4525(4) 0.0922(5) 0.0931(5) Uiso 0.25 1 d PD E 2

loop_
_atom_site_aniso_label
_atom_site_aniso_U_11
_atom_site_aniso_U_22
_atom_site_aniso_U_33
_atom_site_aniso_U_23
_atom_site_aniso_U_13
_atom_site_aniso_U_12
Os1 0.02339(7) 0.02071(7) 0.01745(7) -0.00104(5) -0.00506(5) -0.00070(5)
Os2 0.02306(7) 0.02299(7) 0.01767(7) -0.00259(5) -0.00536(5) 0.00029(5)
P2 0.0270(5) 0.0221(4) 0.0250(5) -0.0019(4) -0.0078(4) -0.0016(4)
P1 0.0258(5) 0.0235(4) 0.0188(4) -0.0018(3) -0.0045(4) -0.0002(4)
P4 0.0251(5) 0.0275(5) 0.0213(4) -0.0035(4) -0.0050(4) 0.0022(4)
P3 0.0288(5) 0.0303(5) 0.0196(4) -0.0033(4) -0.0078(4) 0.0023(4)
N4 0.0327(17) 0.0257(15) 0.0219(15) -0.0055(12) -0.0069(13) 0.0024(13)
N3 0.0278(16) 0.0335(17) 0.0277(17) -0.0057(14) -0.0075(14) 0.0052(14)
N2 0.0339(18) 0.0296(16) 0.0222(16) -0.0007(13) -0.0027(13) -0.0036(14)
N1 0.0334(17) 0.0262(15) 0.0224(15) 0.0012(12) -0.0091(13) -0.0024(13)
N8 0.0274(16) 0.0300(16) 0.0215(15) -0.0049(12) -0.0078(13) -0.0030(13)
N7 0.0338(17) 0.0266(16) 0.0282(17) -0.0030(13) -0.0093(14) -0.0021(13)
N6 0.0271(16) 0.0332(17) 0.0212(15) -0.0024(13) -0.0081(13) 0.0015(13)
N5 0.0310(17) 0.0341(17) 0.0225(16) -0.0067(13) -0.0066(13) -0.0054(14)
C24 0.0269(18) 0.0278(18) 0.0181(16) -0.0023(14) -0.0051(14) -0.0025(14)
C25 0.031(2) 0.032(2) 0.030(2) -0.0053(16) -0.0079(16) -0.0006(16)
C26 0.032(2) 0.048(3) 0.049(3) -0.012(2) -0.014(2) -0.0047(19)
C27 0.039(2) 0.046(3) 0.052(3) -0.017(2) -0.011(2) -0.013(2)
C28 0.040(2) 0.030(2) 0.038(2) -0.0113(18) -0.0052(19) -0.0046(17)
C23 0.0297(19) 0.0310(19) 0.0194(17) -0.0016(14) -0.0043(15) -0.0017(15)
C16 0.0301(19) 0.0246(17) 0.0193(17) 0.0002(13) -0.0074(15) 0.0009(14)
C22 0.041(2) 0.0293(19) 0.0235(18) -0.0038(15) -0.0124(17) 0.0076(17)
C21 0.051(3) 0.032(2) 0.039(2) -0.0115(18) -0.016(2) 0.0121(19)
C20 0.064(3) 0.042(3) 0.051(3) -0.022(2) -0.026(3) 0.023(2)
C19 0.053(3) 0.055(3) 0.051(3) -0.024(2) -0.014(2) 0.029(3)
C18 0.038(2) 0.050(3) 0.043(3) -0.012(2) -0.009(2) 0.017(2)
C17 0.038(2) 0.035(2) 0.029(2) -0.0060(17) -0.0122(18) 0.0116(18)
C15 0.0255(19) 0.038(2) 0.034(2) -0.0049(17) -0.0020(17) -0.0012(16)
C14 0.032(2) 0.040(2) 0.031(2) -0.0038(18) 0.0006(17) 0.0002(18)
C7 0.0289(18) 0.0242(17) 0.0227(18) -0.0015(14) -0.0071(15) -0.0046(14)
C13 0.044(2) 0.030(2) 0.0225(19) 0.0020(15) -0.0072(17) -0.0104(17)
C12 0.058(3) 0.037(2) 0.024(2) -0.0020(17) -0.003(2) -0.010(2)
C11 0.079(4) 0.042(3) 0.021(2) 0.0048(18) -0.008(2) -0.019(3)
C10 0.077(4) 0.037(2) 0.029(2) 0.0070(19) -0.020(2) -0.014(2)
C9 0.056(3) 0.032(2) 0.028(2) 0.0045(17) -0.017(2) -0.0087(19)
C8 0.042(2) 0.0281(19) 0.0238(19) 0.0003(15) -0.0107(17) -0.0070(17)
C6 0.030(2) 0.0271(18) 0.031(2) -0.0010(15) -0.0100(16) -0.0024(15)
C1 0.0283(18) 0.0239(17) 0.0278(19) -0.0025(14) -0.0098(15) -0.0023(14)
C2 0.035(2) 0.0300(19) 0.029(2) -0.0012(16) -0.0069(17) 0.0019(16)
C3 0.037(2) 0.036(2) 0.039(2) -0.0069(18) -0.0076(19) 0.0078(18)
C4 0.050(3) 0.032(2) 0.052(3) 0.001(2) -0.017(2) 0.014(2)
C5 0.049(3) 0.037(2) 0.035(2) 0.0055(18) -0.014(2) 0.007(2)
C29 0.036(2) 0.0214(17) 0.038(2) 0.0042(16) -0.0181(18) -0.0065(15)
C30 0.041(3) 0.029(2) 0.066(3) 0.001(2) -0.012(2) 0.0003(19)
C31 0.046(3) 0.032(2) 0.107(5) 0.008(3) -0.019(3) 0.004(2)
C32 0.051(3) 0.038(3) 0.110(5) 0.032(3) -0.034(3) -0.010(2)
C33 0.052(3) 0.051(3) 0.052(3) 0.019(2) -0.023(2) -0.018(2)
C34 0.045(3) 0.034(2) 0.040(2) 0.0042(18) -0.019(2) -0.0093(19)
C35 0.0305(19) 0.0297(19) 0.0257(19) -0.0043(15) -0.0095(16) 0.0004(15)
C36 0.041(2) 0.036(2) 0.048(3) 0.001(2) -0.020(2) -0.0087(19)
C37 0.036(2) 0.061(3) 0.061(3) -0.001(3) -0.024(2) -0.012(2)
C38 0.039(3) 0.065(3) 0.057(3) -0.014(3) -0.028(2) 0.008(2)
C39 0.062(3) 0.041(3) 0.066(3) -0.016(2) -0.039(3) 0.017(2)
C40 0.047(3) 0.031(2) 0.056(3) -0.006(2) -0.028(2) 0.0028(19)
C41 0.033(2) 0.0278(18) 0.029(2) -0.0097(15) -0.0096(16) 0.0039(15)
C42 0.033(2) 0.0321(19) 0.0222(18) -0.0082(15) -0.0078(15) 0.0040(16)
C43 0.0251(18) 0.0302(18) 0.0216(17) -0.0001(14) -0.0060(14) 0.0009(15)
C44 0.031(2) 0.035(2) 0.034(2) -0.0022(17) -0.0041(17) 0.0025(17)
C45 0.029(2) 0.046(3) 0.037(2) -0.002(2) 0.0030(18) 0.0065(19)
C46 0.031(2) 0.058(3) 0.045(3) 0.005(2) -0.003(2) -0.008(2)
C47 0.041(3) 0.044(3) 0.043(3) -0.002(2) -0.007(2) -0.016(2)
C48 0.037(2) 0.038(2) 0.029(2) -0.0056(17) -0.0047(18) -0.0034(18)
C49 0.0290(19) 0.0308(19) 0.0235(18) 0.0019(15) -0.0078(15) -0.0003(15)
C50 0.045(3) 0.050(3) 0.027(2) 0.0045(19) -0.0046(19) 0.013(2)
C51 0.056(3) 0.070(3) 0.026(2) 0.018(2) -0.003(2) 0.013(3)
C52 0.058(3) 0.079(4) 0.043(3) 0.031(3) 0.001(3) 0.029(3)
C53 0.064(4) 0.069(4) 0.042(3) 0.015(3) 0.005(3) 0.035(3)
C54 0.044(2) 0.039(2) 0.028(2) 0.0059(18) -0.0009(19) 0.0100(19)
C124 0.0265(18) 0.0323(19) 0.0197(17) -0.0043(14) -0.0066(14) 0.0016(15)
C125 0.037(2) 0.030(2) 0.029(2) -0.0044(16) -0.0075(17) 0.0048(17)
C126 0.045(3) 0.035(2) 0.035(2) -0.0069(18) -0.007(2) 0.0133(19)
C127 0.034(2) 0.060(3) 0.036(2) -0.006(2) -0.0084(19) 0.021(2)
C128 0.0244(19) 0.050(3) 0.029(2) -0.0031(18) -0.0102(16) 0.0021(18)
C123 0.0290(19) 0.036(2) 0.0193(17) -0.0031(15) -0.0110(15) 0.0019(16)
C116 0.0274(18) 0.0275(18) 0.0195(17) -0.0065(14) -0.0081(14) -0.0006(14)
C122 0.035(2) 0.036(2) 0.0227(18) -0.0032(16) -0.0085(16) -0.0103(17)
C121 0.035(2) 0.052(3) 0.038(2) -0.007(2) -0.0092(19) -0.013(2)
C120 0.047(3) 0.059(3) 0.036(2) -0.005(2) -0.004(2) -0.029(2)
C119 0.068(3) 0.045(3) 0.034(2) 0.004(2) -0.014(2) -0.028(3)
C118 0.056(3) 0.034(2) 0.033(2) -0.0027(18) -0.011(2) -0.011(2)
C117 0.040(2) 0.034(2) 0.026(2) -0.0041(16) -0.0088(17) -0.0117(18)
C115 0.035(2) 0.0258(18) 0.0272(19) -0.0017(15) -0.0067(16) 0.0039(16)
C114 0.030(2) 0.032(2) 0.0266(19) 0.0010(16) -0.0065(16) 0.0015(16)
C107 0.0227(17) 0.0277(18) 0.0215(17) -0.0051(14) -0.0027(14) 0.0012(14)
C113 0.0278(19) 0.049(2) 0.0234(19) -0.0103(17) -0.0088(16) 0.0040(18)
C112 0.042(2) 0.062(3) 0.026(2) -0.007(2) -0.0122(19) 0.008(2)
C111 0.039(3) 0.090(4) 0.030(2) -0.014(3) -0.017(2) 0.009(3)
C110 0.033(2) 0.100(4) 0.032(2) -0.020(3) -0.015(2) -0.009(3)
C109 0.040(2) 0.064(3) 0.031(2) -0.019(2) -0.0059(19) -0.014(2)
C108 0.031(2) 0.050(2) 0.0199(18) -0.0112(17) -0.0055(16) -0.0050(18)
C106 0.036(2) 0.031(2) 0.029(2) -0.0051(16) -0.0035(17) -0.0056(17)
C101 0.0257(18) 0.0271(18) 0.0274(19) -0.0055(15) -0.0032(15) 0.0005(15)
C102 0.037(2) 0.033(2) 0.035(2) 0.0011(17) -0.0072(18) -0.0037(17)
C103 0.058(3) 0.036(2) 0.049(3) 0.010(2) -0.010(2) -0.011(2)
C104 0.079(4) 0.035(3) 0.064(4) 0.002(2) -0.021(3) -0.027(3)
C105 0.065(3) 0.044(3) 0.048(3) -0.005(2) -0.018(3) -0.022(2)
C129 0.0258(18) 0.0323(19) 0.0283(19) -0.0056(16) -0.0056(16) 0.0024(15)
C130 0.032(2) 0.034(2) 0.029(2) -0.0044(16) -0.0074(17) -0.0002(16)
C131 0.038(2) 0.045(2) 0.042(3) -0.010(2) -0.018(2) 0.0025(19)
C132 0.037(2) 0.052(3) 0.058(3) -0.008(2) -0.018(2) -0.006(2)
C133 0.044(3) 0.049(3) 0.064(3) 0.009(3) -0.013(3) -0.017(2)
C134 0.040(2) 0.044(2) 0.040(2) 0.008(2) -0.012(2) -0.007(2)
C135 0.038(2) 0.0284(19) 0.0227(18) -0.0050(15) -0.0064(16) 0.0032(16)
C136 0.042(2) 0.040(2) 0.032(2) -0.0118(18) -0.0092(19) 0.0113(19)
C137 0.064(3) 0.045(3) 0.036(2) -0.015(2) -0.016(2) 0.024(2)
C138 0.084(4) 0.036(2) 0.034(2) -0.011(2) -0.010(3) 0.016(3)
C139 0.069(3) 0.033(2) 0.039(3) -0.008(2) -0.005(2) -0.010(2)
C140 0.039(2) 0.035(2) 0.033(2) -0.0076(18) -0.0050(18) -0.0018(18)
C141 0.034(2) 0.036(2) 0.0227(19) -0.0040(16) -0.0018(16) 0.0000(17)
C142 0.039(2) 0.038(2) 0.0187(18) -0.0039(16) -0.0056(16) 0.0034(18)
C143 0.030(2) 0.037(2) 0.0266(19) 0.0010(16) -0.0107(16) 0.0006(16)
C144 0.040(2) 0.036(2) 0.031(2) -0.0003(17) -0.0102(18) 0.0040(18)
C145 0.048(3) 0.037(2) 0.056(3) 0.000(2) -0.019(2) 0.006(2)
C146 0.052(3) 0.042(3) 0.055(3) 0.016(2) -0.028(3) -0.003(2)
C147 0.061(3) 0.054(3) 0.039(3) 0.011(2) -0.031(2) -0.002(2)
C148 0.054(3) 0.047(3) 0.033(2) -0.0027(19) -0.023(2) 0.005(2)
C149 0.040(2) 0.035(2) 0.0236(19) -0.0013(16) -0.0156(17) -0.0013(17)
C150 0.055(3) 0.036(2) 0.034(2) -0.0051(18) -0.014(2) 0.002(2)
C151 0.085(4) 0.038(3) 0.062(4) -0.014(2) -0.029(3) -0.005(3)
C152 0.075(4) 0.046(3) 0.078(4) -0.005(3) -0.035(4) -0.022(3)
C153 0.047(3) 0.064(4) 0.069(4) -0.003(3) -0.024(3) -0.014(3)
C154 0.040(2) 0.049(3) 0.039(2) -0.009(2) -0.013(2) -0.003(2)

loop_
_atom_type_symbol
_atom_type_description
_atom_type_scat_dispersion_real
_atom_type_scat_dispersion_imag
_atom_type_scat_source
C C 0.0033 0.0016 'International Tables Vol C Tables 4.2.6.8 and 6.1.1.4'
H H 0.0000 0.0000 'International Tables Vol C Tables 4.2.6.8 and 6.1.1.4'
N N 0.0061 0.0033 'International Tables Vol C Tables 4.2.6.8 and 6.1.1.4'
P P 0.1023 0.0942 'International Tables Vol C Tables 4.2.6.8 and 6.1.1.4'
Cl Cl 0.1484 0.1585 'International Tables Vol C Tables 4.2.6.8 and 6.1.1.4'
Os Os -1.2165 7.6030 'International Tables Vol C Tables 4.2.6.8 and 6.1.1.4'

loop_
_geom_angle_atom_site_label_1
_geom_angle_atom_site_label_2
_geom_angle_atom_site_label_3
_geom_angle
C16 Os1 C7 87.04(15)
C16 Os1 C24 75.77(15)
C7 Os1 C24 95.44(14)
C16 Os1 C1 157.92(15)
C7 Os1 C1 77.49(15)
C24 Os1 C1 89.96(15)
C16 Os1 P2 110.41(11)
C7 Os1 P2 92.99(11)
C24 Os1 P2 169.84(10)
C1 Os1 P2 86.32(11)
C16 Os1 P1 103.06(11)
C7 Os1 P1 169.79(11)
C24 Os1 P1 88.59(10)
C1 Os1 P1 93.17(11)
P2 Os1 P1 82.19(4)
C116 Os2 C107 91.02(15)
C116 Os2 C124 75.55(15)
C107 Os2 C124 97.07(14)
C116 Os2 C101 161.35(14)
C107 Os2 C101 77.71(15)
C124 Os2 C101 90.96(15)
C116 Os2 P4 109.76(11)
C107 Os2 P4 88.84(11)
C124 Os2 P4 172.06(10)
C101 Os2 P4 85.11(11)
C116 Os2 P3 97.41(11)
C107 Os2 P3 169.48(10)
C124 Os2 P3 91.15(11)
C101 Os2 P3 95.65(11)
P4 Os2 P3 82.40(5)
C41 P2 C29 105.44(19)
C41 P2 C35 97.20(18)
C29 P2 C35 101.69(18)
C41 P2 Os1 108.07(13)
C29 P2 Os1 115.39(14)
C35 P2 Os1 126.14(13)
C43 P1 C42 104.67(18)
C43 P1 C49 95.45(17)
C42 P1 C49 98.38(18)
C43 P1 Os1 123.33(13)
C42 P1 Os1 107.35(13)
C49 P1 Os1 123.84(13)
C141 P4 C129 104.59(19)
C141 P4 C135 97.47(18)
C129 P4 C135 101.69(19)
C141 P4 Os2 107.97(14)
C129 P4 Os2 115.88(13)
C135 P4 Os2 126.09(14)
C142 P3 C149 103.05(19)
C142 P3 C143 99.08(19)
C149 P3 C143 98.46(19)
C142 P3 Os2 107.26(14)
C149 P3 Os2 117.90(13)
C143 P3 Os2 127.41(14)
C16 N4 C22 110.9(3)
C16 N4 C23 114.4(3)
C22 N4 C23 129.6(3)
C16 N3 C17 110.5(3)
C16 N3 C15 120.1(3)
C17 N3 C15 122.6(3)
C7 N2 C13 110.3(3)
C7 N2 C14 130.6(3)
C13 N2 C14 118.9(3)
C7 N1 C8 111.6(3)
C7 N1 C6 116.1(3)
C8 N1 C6 131.8(3)
C116 N8 C122 111.4(3)
C116 N8 C123 113.3(3)
C122 N8 C123 128.7(3)
C116 N7 C117 110.2(3)
C116 N7 C115 119.0(3)
C117 N7 C115 121.6(3)
C107 N6 C113 110.4(3)
C107 N6 C114 128.6(3)
C113 N6 C114 120.9(3)
C107 N5 C108 111.0(3)
C107 N5 C106 116.1(3)
C108 N5 C106 131.9(3)
C25 C24 C23 114.5(3)
C25 C24 Os1 129.0(3)
C23 C24 Os1 116.4(3)
C26 C25 C24 122.6(4)
C26 C25 H25 118.7
C24 C25 H25 118.7
C27 C26 C25 119.8(4)
C27 C26 H26 120.1
C25 C26 H26 120.1
C28 C27 C26 120.3(4)
C28 C27 H27 119.8
C26 C27 H27 119.8
C27 C28 C23 118.6(4)
C27 C28 H28 120.7
C23 C28 H28 120.7
C28 C23 C24 124.1(4)
C28 C23 N4 123.6(4)
C24 C23 N4 112.2(3)
N3 C16 N4 105.3(3)
N3 C16 Os1 132.7(3)
N4 C16 Os1 119.9(3)
C21 C22 C17 120.5(4)
C21 C22 N4 133.5(4)
C17 C22 N4 106.0(3)
C22 C21 C20 116.7(5)
C22 C21 H21 121.6
C20 C21 H21 121.6
C19 C20 C21 121.9(4)
C19 C20 H20 119.0
C21 C20 H20 119.0
C20 C19 C18 121.8(5)
C20 C19 H19 119.1
C18 C19 H19 119.1
C17 C18 C19 116.3(5)
C17 C18 H18 121.8
C19 C18 H18 121.8
C18 C17 C22 122.7(4)
C18 C17 N3 130.0(4)
C22 C17 N3 107.3(4)
N3 C15 C14 111.2(4)
N3 C15 H15A 109.4
C14 C15 H15A 109.4
N3 C15 H15B 109.4
C14 C15 H15B 109.4
H15A C15 H15B 108.0
N2 C14 C15 116.9(3)
N2 C14 H14A 108.1
C15 C14 H14A 108.1
N2 C14 H14B 108.1
C15 C14 H14B 108.1
H14A C14 H14B 107.3
N2 C7 N1 105.1(3)
N2 C7 Os1 137.8(3)
N1 C7 Os1 117.1(3)
C12 C13 C8 122.3(4)
C12 C13 N2 130.1(4)
C8 C13 N2 107.6(3)
C13 C12 C11 117.2(5)
C13 C12 H12 121.4
C11 C12 H12 121.4
C10 C11 C12 121.0(4)
C10 C11 H11 119.5
C12 C11 H11 119.5
C11 C10 C9 122.5(5)
C11 C10 H10 118.7
C9 C10 H10 118.7
C8 C9 C10 116.6(5)
C8 C9 H9 121.7
C10 C9 H9 121.7
C9 C8 C13 120.4(4)
C9 C8 N1 134.2(4)
C13 C8 N1 105.3(3)
C5 C6 C1 124.3(4)
C5 C6 N1 121.7(4)
C1 C6 N1 113.8(3)
C2 C1 C6 113.2(4)
C2 C1 Os1 132.8(3)
C6 C1 Os1 114.0(3)
C3 C2 C1 123.8(4)
C3 C2 H2 118.1
C1 C2 H2 118.1
C4 C3 C2 120.3(4)
C4 C3 H3 119.8
C2 C3 H3 119.8
C3 C4 C5 119.2(4)
C3 C4 H4 120.4
C5 C4 H4 120.4
C6 C5 C4 119.1(4)
C6 C5 H5 120.4
C4 C5 H5 120.4
C34 C29 C30 119.2(4)
C34 C29 P2 118.0(3)
C30 C29 P2 122.4(3)
C31 C30 C29 119.7(5)
C31 C30 H30 120.2
C29 C30 H30 120.2
C32 C31 C30 120.6(5)
C32 C31 H31 119.7
C30 C31 H31 119.7
C31 C32 C33 120.5(5)
C31 C32 H32 119.7
C33 C32 H32 119.7
C32 C33 C34 119.8(5)
C32 C33 H33 120.1
C34 C33 H33 120.1
C33 C34 C29 120.0(5)
C33 C34 H34 120.0
C29 C34 H34 120.0
C36 C35 C40 117.8(4)
C36 C35 P2 123.6(3)
C40 C35 P2 118.6(3)
C35 C36 C37 120.7(4)
C35 C36 H36 119.6
C37 C36 H36 119.6
C38 C37 C36 120.5(4)
C38 C37 H37 119.7
C36 C37 H37 119.7
C39 C38 C37 119.2(5)
C39 C38 H38 120.4
C37 C38 H38 120.4
C38 C39 C40 120.9(5)
C38 C39 H39 119.6
C40 C39 H39 119.6
C39 C40 C35 120.9(4)
C39 C40 H40 119.6
C35 C40 H40 119.6
C42 C41 P2 118.4(3)
C42 C41 H41 120.8
P2 C41 H41 120.8
C41 C42 P1 118.3(3)
C41 C42 H42 120.9
P1 C42 H42 120.9
C44 C43 C48 118.5(4)
C44 C43 P1 123.1(3)
C48 C43 P1 118.0(3)
C43 C44 C45 120.9(4)
C43 C44 H44 119.6
C45 C44 H44 119.6
C46 C45 C44 120.1(4)
C46 C45 H45 120.0
C44 C45 H45 120.0
C45 C46 C47 120.0(4)
C45 C46 H46 120.0
C47 C46 H46 120.0
C46 C47 C48 120.3(4)
C46 C47 H47 119.8
C48 C47 H47 119.8
C47 C48 C43 120.3(4)
C47 C48 H48 119.9
C43 C48 H48 119.9
C50 C49 C54 118.0(4)
C50 C49 P1 120.0(3)
C54 C49 P1 122.0(3)
C51 C50 C49 121.4(4)
C51 C50 H50 119.3
C49 C50 H50 119.3
C52 C51 C50 119.6(4)
C52 C51 H51 120.2
C50 C51 H51 120.2
C53 C52 C51 120.1(5)
C53 C52 H52 119.9
C51 C52 H52 119.9
C52 C53 C54 120.1(5)
C52 C53 H53 120.0
C54 C53 H53 120.0
C53 C54 C49 120.8(4)
C53 C54 H54 119.6
C49 C54 H54 119.6
C125 C124 C123 114.9(4)
C125 C124 Os2 129.4(3)
C123 C124 Os2 115.6(3)
C126 C125 C124 122.1(4)
C126 C125 H125 119.0
C124 C125 H125 119.0
C127 C126 C125 120.3(4)
C127 C126 H126 119.9
C125 C126 H126 119.9
C126 C127 C128 119.9(4)
C126 C127 H127 120.0
C128 C127 H127 120.0
C123 C128 C127 119.0(4)
C123 C128 H128 120.5
C127 C128 H128 120.5
C128 C123 C124 123.7(4)
C128 C123 N8 122.9(4)
C124 C123 N8 113.1(3)
N7 C116 N8 105.1(3)
N7 C116 Os2 133.4(3)
N8 C116 Os2 120.0(3)
C121 C122 C117 119.9(4)
C121 C122 N8 134.2(4)
C117 C122 N8 105.8(3)
C122 C121 C120 117.5(5)
C122 C121 H121 121.3
C120 C121 H121 121.3
C119 C120 C121 122.3(5)
C119 C120 H120 118.8
C121 C120 H120 118.8
C118 C119 C120 120.4(5)
C118 C119 H119 119.8
C120 C119 H119 119.8
C119 C118 C117 117.7(5)
C119 C118 H118 121.1
C117 C118 H118 121.1
C118 C117 C122 122.2(4)
C118 C117 N7 130.5(4)
C122 C117 N7 107.4(4)
N7 C115 C114 111.1(3)
N7 C115 H11A 109.4
C114 C115 H11A 109.4
N7 C115 H11B 109.4
C114 C115 H11B 109.4
H11A C115 H11B 108.0
N6 C114 C115 115.7(3)
N6 C114 H11C 108.3
C115 C114 H11C 108.3
N6 C114 H11D 108.3
C115 C114 H11D 108.3
H11C C114 H11D 107.4
N6 C107 N5 105.3(3)
N6 C107 Os2 136.1(3)
N5 C107 Os2 118.0(3)
C108 C113 C112 122.4(4)
C108 C113 N6 107.4(4)
C112 C113 N6 130.1(4)
C111 C112 C113 117.1(5)
C111 C112 H112 121.4
C113 C112 H112 121.4
C110 C111 C112 120.9(5)
C110 C111 H111 119.6
C112 C111 H111 119.6
C111 C110 C109 122.4(4)
C111 C110 H110 118.8
C109 C110 H110 118.8
C110 C109 C108 117.0(5)
C110 C109 H109 121.5
C108 C109 H109 121.5
C113 C108 C109 120.2(4)
C113 C108 N5 105.8(3)
C109 C108 N5 133.9(4)
C105 C106 C101 124.5(4)
C105 C106 N5 121.7(4)
C101 C106 N5 113.8(3)
C102 C101 C106 113.7(4)
C102 C101 Os2 132.0(3)
C106 C101 Os2 114.2(3)
C103 C102 C101 123.3(4)
C103 C102 H102 118.3
C101 C102 H102 118.3
C104 C103 C102 120.5(5)
C104 C103 H103 119.8
C102 C103 H103 119.8
C103 C104 C105 119.1(4)
C103 C104 H104 120.5
C105 C104 H104 120.5
C106 C105 C104 118.8(5)
C106 C105 H105 120.6
C104 C105 H105 120.6
C134 C129 C130 118.1(4)
C134 C129 P4 122.1(3)
C130 C129 P4 119.4(3)
C131 C130 C129 121.1(4)
C131 C130 H130 119.4
C129 C130 H130 119.4
C132 C131 C130 120.4(4)
C132 C131 H131 119.8
C130 C131 H131 119.8
C131 C132 C133 118.9(4)
C131 C132 H132 120.5
C133 C132 H132 120.5
C134 C133 C132 121.0(5)
C134 C133 H133 119.5
C132 C133 H133 119.5
C133 C134 C129 120.5(5)
C133 C134 H134 119.8
C129 C134 H134 119.8
C140 C135 C136 118.5(4)
C140 C135 P4 117.7(3)
C136 C135 P4 123.8(3)
C137 C136 C135 120.9(5)
C137 C136 H136 119.5
C135 C136 H136 119.5
C138 C137 C136 119.7(5)
C138 C137 H137 120.2
C136 C137 H137 120.2
C137 C138 C139 120.3(4)
C137 C138 H138 119.9
C139 C138 H138 119.9
C140 C139 C138 119.4(5)
C140 C139 H139 120.3
C138 C139 H139 120.3
C139 C140 C135 121.2(5)
C139 C140 H140 119.4
C135 C140 H140 119.4
C142 C141 P4 118.2(3)
C142 C141 H141 120.9
P4 C141 H141 120.9
C141 C142 P3 119.6(3)
C141 C142 H142 120.2
P3 C142 H142 120.2
C144 C143 C148 118.2(4)
C144 C143 P3 122.2(3)
C148 C143 P3 119.5(3)
C143 C144 C145 120.7(4)
C143 C144 H144 119.6
C145 C144 H144 119.6
C146 C145 C144 120.0(5)
C146 C145 H145 120.0
C144 C145 H145 120.0
C145 C146 C147 120.2(4)
C145 C146 H146 119.9
C147 C146 H146 119.9
C146 C147 C148 119.8(5)
C146 C147 H147 120.1
C148 C147 H147 120.1
C147 C148 C143 121.0(5)
C147 C148 H148 119.5
C143 C148 H148 119.5
C150 C149 C154 118.1(4)
C150 C149 P3 123.7(4)
C154 C149 P3 118.2(3)
C149 C150 C151 120.5(5)
C149 C150 H150 119.7
C151 C150 H150 119.7
C152 C151 C150 120.6(5)
C152 C151 H151 119.7
C150 C151 H151 119.7
C151 C152 C153 119.9(5)
C151 C152 H152 120.0
C153 C152 H152 120.0
C152 C153 C154 120.2(5)
C152 C153 H153 119.9
C154 C153 H153 119.9
C153 C154 C149 120.6(5)
C153 C154 H154 119.7
C149 C154 H154 119.7
Cl1 C200 Cl2 120.2(8)
Cl1 C200 H20A 107.3
Cl2 C200 H20A 107.3
Cl1 C200 H20B 107.3
Cl2 C200 H20B 107.3
H20A C200 H20B 106.9
Cl9 C204 Cl10 116.0(9)
Cl9 C204 H20I 108.3
Cl10 C204 H20I 108.3
Cl9 C204 H20J 108.3
Cl10 C204 H20J 108.3
H20I C204 H20J 107.4
Cl4 C201 Cl3 112.9(6)
Cl4 C201 H20C 109.0
Cl3 C201 H20C 109.0
Cl4 C201 H20D 109.0
Cl3 C201 H20D 109.0
H20C C201 H20D 107.8
Cl5 C202 Cl6 120.8(10)
Cl5 C202 H20E 107.1
Cl6 C202 H20E 107.1
Cl5 C202 H20F 107.1
Cl6 C202 H20F 107.1
H20E C202 H20F 106.8
Cl7 C203 Cl8 125.4(10)
Cl7 C203 H20G 106.0
Cl8 C203 H20G 106.0
Cl7 C203 H20H 106.0
Cl8 C203 H20H 106.0
H20G C203 H20H 106.3

loop_
_geom_bond_atom_site_label_1
_geom_bond_atom_site_label_2
_geom_bond_distance
Os1 C16 2.017(4)
Os1 C7 2.031(4)
Os1 C24 2.122(4)
Os1 C1 2.138(4)
Os1 P2 2.3166(12)
Os1 P1 2.3359(14)
Os2 C116 2.018(4)
Os2 C107 2.026(4)
Os2 C124 2.121(4)
Os2 C101 2.132(4)
Os2 P4 2.3261(13)
Os2 P3 2.3446(14)
P2 C41 1.825(4)
P2 C29 1.830(4)
P2 C35 1.855(4)
P1 C43 1.834(4)
P1 C42 1.838(4)
P1 C49 1.848(4)
P4 C141 1.822(4)
P4 C129 1.834(4)
P4 C135 1.856(4)
P3 C142 1.830(4)
P3 C149 1.839(4)
P3 C143 1.846(4)
N4 C16 1.391(5)
N4 C22 1.406(5)
N4 C23 1.432(5)
N3 C16 1.379(5)
N3 C17 1.406(5)
N3 C15 1.451(5)
N2 C7 1.370(5)
N2 C13 1.406(5)
N2 C14 1.464(6)
N1 C7 1.384(5)
N1 C8 1.401(5)
N1 C6 1.425(5)
N8 C116 1.385(5)
N8 C122 1.400(5)
N8 C123 1.436(5)
N7 C116 1.381(5)
N7 C117 1.406(5)
N7 C115 1.456(5)
N6 C107 1.367(5)
N6 C113 1.408(5)
N6 C114 1.466(5)
N5 C107 1.385(5)
N5 C108 1.406(5)
N5 C106 1.426(5)
C24 C25 1.403(5)
C24 C23 1.414(5)
C25 C26 1.391(6)
C25 H25 0.9500
C26 C27 1.389(7)
C26 H26 0.9500
C27 C28 1.377(7)
C27 H27 0.9500
C28 C23 1.384(5)
C28 H28 0.9500
C22 C21 1.391(6)
C22 C17 1.395(6)
C21 C20 1.398(7)
C21 H21 0.9500
C20 C19 1.375(8)
C20 H20 0.9500
C19 C18 1.388(7)
C19 H19 0.9500
C18 C17 1.381(6)
C18 H18 0.9500
C15 C14 1.517(6)
C15 H15A 0.9900
C15 H15B 0.9900
C14 H14A 0.9900
C14 H14B 0.9900
C13 C12 1.380(6)
C13 C8 1.392(6)
C12 C11 1.383(7)
C12 H12 0.9500
C11 C10 1.370(8)
C11 H11 0.9500
C10 C9 1.397(7)
C10 H10 0.9500
C9 C8 1.389(6)
C9 H9 0.9500
C6 C5 1.391(6)
C6 C1 1.414(5)
C1 C2 1.408(6)
C2 C3 1.393(6)
C2 H2 0.9500
C3 C4 1.371(7)
C3 H3 0.9500
C4 C5 1.397(7)
C4 H4 0.9500
C5 H5 0.9500
C29 C34 1.394(6)
C29 C30 1.396(6)
C30 C31 1.386(7)
C30 H30 0.9500
C31 C32 1.364(9)
C31 H31 0.9500
C32 C33 1.380(9)
C32 H32 0.9500
C33 C34 1.388(6)
C33 H33 0.9500
C34 H34 0.9500
C35 C36 1.389(6)
C35 C40 1.392(6)
C36 C37 1.396(7)
C36 H36 0.9500
C37 C38 1.373(7)
C37 H37 0.9500
C38 C39 1.373(7)
C38 H38 0.9500
C39 C40 1.384(7)
C39 H39 0.9500
C40 H40 0.9500
C41 C42 1.318(6)
C41 H41 0.9500
C42 H42 0.9500
C43 C44 1.386(6)
C43 C48 1.407(6)
C44 C45 1.394(6)
C44 H44 0.9500
C45 C46 1.378(7)
C45 H45 0.9500
C46 C47 1.384(7)
C46 H46 0.9500
C47 C48 1.388(6)
C47 H47 0.9500
C48 H48 0.9500
C49 C50 1.389(6)
C49 C54 1.390(6)
C50 C51 1.383(6)
C50 H50 0.9500
C51 C52 1.378(8)
C51 H51 0.9500
C52 C53 1.378(7)
C52 H52 0.9500
C53 C54 1.385(6)
C53 H53 0.9500
C54 H54 0.9500
C124 C125 1.403(5)
C124 C123 1.410(5)
C125 C126 1.402(6)
C125 H125 0.9500
C126 C127 1.375(7)
C126 H126 0.9500
C127 C128 1.387(7)
C127 H127 0.9500
C128 C123 1.386(6)
C128 H128 0.9500
C122 C121 1.386(6)
C122 C117 1.393(6)
C121 C120 1.392(7)
C121 H121 0.9500
C120 C119 1.384(8)
C120 H120 0.9500
C119 C118 1.376(7)
C119 H119 0.9500
C118 C117 1.391(6)
C118 H118 0.9500
C115 C114 1.520(6)
C115 H11A 0.9900
C115 H11B 0.9900
C114 H11C 0.9900
C114 H11D 0.9900
C113 C108 1.384(6)
C113 C112 1.393(6)
C112 C111 1.384(7)
C112 H112 0.9500
C111 C110 1.376(8)
C111 H111 0.9500
C110 C109 1.396(7)
C110 H110 0.9500
C109 C108 1.396(6)
C109 H109 0.9500
C106 C105 1.390(6)
C106 C101 1.418(6)
C101 C102 1.401(6)
C102 C103 1.395(6)
C102 H102 0.9500
C103 C104 1.385(8)
C103 H103 0.9500
C104 C105 1.400(7)
C104 H104 0.9500
C105 H105 0.9500
C129 C134 1.390(6)
C129 C130 1.392(6)
C130 C131 1.384(6)
C130 H130 0.9500
C131 C132 1.377(7)
C131 H131 0.9500
C132 C133 1.384(7)
C132 H132 0.9500
C133 C134 1.384(7)
C133 H133 0.9500
C134 H134 0.9500
C135 C140 1.388(6)
C135 C136 1.396(6)
C136 C137 1.393(6)
C136 H136 0.9500
C137 C138 1.379(8)
C137 H137 0.9500
C138 C139 1.399(8)
C138 H138 0.9500
C139 C140 1.388(6)
C139 H139 0.9500
C140 H140 0.9500
C141 C142 1.305(6)
C141 H141 0.9500
C142 H142 0.9500
C143 C144 1.383(6)
C143 C148 1.403(6)
C144 C145 1.396(6)
C144 H144 0.9500
C145 C146 1.375(7)
C145 H145 0.9500
C146 C147 1.381(8)
C146 H146 0.9500
C147 C148 1.381(6)
C147 H147 0.9500
C148 H148 0.9500
C149 C150 1.390(6)
C149 C154 1.393(6)
C150 C151 1.394(7)
C150 H150 0.9500
C151 C152 1.362(9)
C151 H151 0.9500
C152 C153 1.372(9)
C152 H152 0.9500
C153 C154 1.392(7)
C153 H153 0.9500
C154 H154 0.9500
C200 Cl1 1.655(9)
C200 Cl2 1.725(9)
C200 H20A 0.9900
C200 H20B 0.9900
C204 Cl9 1.697(10)
C204 Cl10 1.710(10)
C204 H20I 0.9900
C204 H20J 0.9900
C201 Cl4 1.720(9)
C201 Cl3 1.722(9)
C201 H20C 0.9900
C201 H20D 0.9900
C202 Cl5 1.659(10)
C202 Cl6 1.677(10)
C202 H20E 0.9900
C202 H20F 0.9900
C203 Cl7 1.679(10)
C203 Cl8 1.734(10)
C203 H20G 0.9900
C203 H20H 0.9900
